data_4081387
loop_
_publ_author_name
'Guo, Zhiqiang'
'Liu, Qiao'
'Wei, Xuehong'
'Zhang, Yongbin'
'Tong, Hongbo'
'Chao, Jianbin'
'Guo, Jianping'
'Liu, Diansheng'

_publ_section_title
;
 2-Aminopyrrolyl Dilithium Compounds: Synthesis, Structural Diversity, and
 Catalytic Activity for Amidation of Aldehydes with Amines
;
_journal_issue 16
_journal_name_full Organometallics
_journal_page_first 4677
_journal_paper_doi 10.1021/om4006609
_journal_volume 32
_journal_year 2013
_chemical_formula_sum 'C34 H64 Li4 N8'
_chemical_formula_weight 612.69
_chemical_name_systematic
; 
 ? 
;
_space_group_IT_number 2
_symmetry_cell_setting triclinic
_symmetry_space_group_name_Hall '-P 1'
_symmetry_space_group_name_H-M 'P -1'
_atom_sites_solution_hydrogens geom
_atom_sites_solution_primary direct
_atom_sites_solution_secondary difmap
_audit_creation_method SHELXL-97
_cell_angle_alpha 70.406(11)
_cell_angle_beta 82.706(12)
_cell_angle_gamma 71.350(10)
_cell_formula_units_Z 1
_cell_length_a 8.702(5)
_cell_length_b 10.401(6)
_cell_length_c 12.394(7)
_cell_measurement_temperature 200(2)
_cell_volume 1001.1(10)
_computing_structure_refinement 'SHELXL-97 (Sheldrick, 1997)'
_computing_structure_solution 'SHELXS-97 (Sheldrick, 1990)'
_diffrn_ambient_temperature 200(2)
_diffrn_measured_fraction_theta_full 0.961
_diffrn_measured_fraction_theta_max 0.961
_diffrn_radiation_monochromator graphite
_diffrn_radiation_source 'fine-focus sealed tube'
_diffrn_radiation_type MoK\a
_diffrn_radiation_wavelength 0.71073
_diffrn_reflns_av_R_equivalents 0.0540
_diffrn_reflns_av_sigmaI/netI 0.1341
_diffrn_reflns_limit_h_max 10
_diffrn_reflns_limit_h_min -7
_diffrn_reflns_limit_k_max 12
_diffrn_reflns_limit_k_min -7
_diffrn_reflns_limit_l_max 11
_diffrn_reflns_limit_l_min -14
_diffrn_reflns_number 4392
_diffrn_reflns_theta_full 24.50
_diffrn_reflns_theta_max 24.50
_diffrn_reflns_theta_min 1.74
_exptl_absorpt_coefficient_mu 0.060
_exptl_absorpt_correction_T_max 0.9882
_exptl_absorpt_correction_T_min 0.9818
_exptl_absorpt_correction_type multi-scan
_exptl_absorpt_process_details sadabs
_exptl_crystal_density_diffrn 1.016
_exptl_crystal_density_method 'not measured'
_exptl_crystal_F_000 336
_exptl_crystal_size_max 0.31
_exptl_crystal_size_mid 0.22
_exptl_crystal_size_min 0.20
_refine_diff_density_max 0.194
_refine_diff_density_min -0.193
_refine_diff_density_rms 0.053
_refine_ls_extinction_coef 0.041(10)
_refine_ls_extinction_expression Fc^*^=kFc[1+0.001xFc^2^\l^3^/sin(2\q)]^-1/4^
_refine_ls_extinction_method SHELXL
_refine_ls_goodness_of_fit_ref 0.950
_refine_ls_hydrogen_treatment constr
_refine_ls_matrix_type full
_refine_ls_number_parameters 232
_refine_ls_number_reflns 3201
_refine_ls_number_restraints 6
_refine_ls_restrained_S_all 0.952
_refine_ls_R_factor_all 0.2298
_refine_ls_R_factor_gt 0.0909
_refine_ls_shift/su_max 0.000
_refine_ls_shift/su_mean 0.000
_refine_ls_structure_factor_coef Fsqd
_refine_ls_weighting_details 'calc w=1/[\s^2^(Fo^2^)+(0.1389P)^2^+0.3730P] where P=(Fo^2^+2Fc^2^)/3'
_refine_ls_weighting_scheme calc
_refine_ls_wR_factor_gt 0.2439
_refine_ls_wR_factor_ref 0.3258
_reflns_number_gt 1121
_reflns_number_total 3201
_reflns_threshold_expression >2sigma(I)
_cod_data_source_file om4006609_si_002.cif
_cod_data_source_block 5
_cod_original_sg_symbol_H-M P-1
_cod_database_code 4081387

loop_
_symmetry_equiv_pos_as_xyz
'x, y, z'
'-x, -y, -z'

loop_
_atom_site_label
_atom_site_type_symbol
_atom_site_fract_x
_atom_site_fract_y
_atom_site_fract_z
_atom_site_U_iso_or_equiv
_atom_site_adp_type
_atom_site_occupancy
_atom_site_symmetry_multiplicity
_atom_site_calc_flag
_atom_site_refinement_flags
_atom_site_disorder_assembly
_atom_site_disorder_group
N1 N 0.6255(7) 0.7720(5) 0.0021(4) 0.0760(16) Uani 1 1 d . A 2
Li1 Li 0.6100(12) 0.7057(9) 0.1714(8) 0.065(3) Uani 1 1 d . . 2
Li2 Li 0.5134(13) 0.9818(11) -0.1259(8) 0.077(3) Uani 1 1 d . . 2
N2 N 0.6859(5) 0.8689(4) 0.1705(4) 0.0603(13) Uani 1 1 d . . 2
N3 N 0.7501(8) 0.4890(6) 0.2338(5) 0.0917(18) Uani 1 1 d D B 2
N4 N 0.4038(7) 0.6353(6) 0.2397(5) 0.0881(17) Uani 1 1 d D B 2
C1 C 0.6081(10) 0.7498(7) -0.0990(6) 0.094(2) Uani 1 1 d . A 2
H1A H 0.5433 0.6916 -0.1062 0.112 Uiso 1 1 calc R A 2
C2 C 0.7018(9) 0.8110(8) -0.1860(7) 0.094(2) Uani 1 1 d . A 2
H2A H 0.7166 0.8037 -0.2636 0.113 Uiso 1 1 calc R A 2
C3 C 0.7854(8) 0.8717(7) -0.1379(6) 0.081(2) Uani 1 1 d . A 2
H3A H 0.8683 0.9180 -0.1764 0.097 Uiso 1 1 calc R A 2
C4 C 0.7361(7) 0.8462(6) -0.0224(5) 0.0638(16) Uani 1 1 d . A 2
C5 C 0.8009(7) 0.8729(6) 0.0727(5) 0.0723(17) Uani 1 1 d . . 2
H5A H 0.9036 0.8009 0.0973 0.087 Uiso 1 1 calc R . 2
H5B H 0.8201 0.9656 0.0445 0.087 Uiso 1 1 calc R . 2
C6 C 0.7640(7) 0.8632(6) 0.2701(5) 0.0621(16) Uani 1 1 d . C 2
H6 H 0.8634 0.7824 0.2828 0.075 Uiso 1 1 calc R C 2
C7 C 0.6528(7) 0.8320(7) 0.3746(5) 0.0772(19) Uani 1 1 d . C 2
H7A H 0.5499 0.9068 0.3613 0.093 Uiso 1 1 calc R C 2
H7B H 0.6319 0.7425 0.3845 0.093 Uiso 1 1 calc R C 2
C8 C 0.7244(9) 0.8224(8) 0.4846(5) 0.097(2) Uani 1 1 d . C 2
H8A H 0.6450 0.8104 0.5467 0.116 Uiso 1 1 calc R C 2
H8B H 0.8189 0.7389 0.5042 0.116 Uiso 1 1 calc R C 2
C9 C 0.7727(9) 0.9539(8) 0.4725(5) 0.094(2) Uani 1 1 d . C 2
H9A H 0.8264 0.9400 0.5412 0.112 Uiso 1 1 calc R C 2
H9B H 0.6765 1.0356 0.4634 0.112 Uiso 1 1 calc R C 2
C10 C 0.8864(8) 0.9828(7) 0.3692(5) 0.082(2) Uani 1 1 d . C 2
H10A H 0.9876 0.9060 0.3823 0.099 Uiso 1 1 calc R C 2
H10B H 0.9102 1.0710 0.3594 0.099 Uiso 1 1 calc R C 2
C11 C 0.8108(7) 0.9946(6) 0.2609(5) 0.0748(18) Uani 1 1 d . C 2
H11A H 0.7150 1.0770 0.2445 0.090 Uiso 1 1 calc R C 2
H11B H 0.8873 1.0102 0.1973 0.090 Uiso 1 1 calc R C 2
C14 C 0.3089(11) 0.6895(11) 0.3289(8) 0.167(4) Uani 1 1 d . B 2
H14A H 0.2363 0.7828 0.2946 0.250 Uiso 1 1 calc R B 2
H14B H 0.3803 0.6953 0.3790 0.250 Uiso 1 1 calc R B 2
H14C H 0.2475 0.6262 0.3720 0.250 Uiso 1 1 calc R B 2
C15 C 0.3040(12) 0.6617(12) 0.1459(8) 0.178(5) Uani 1 1 d . B 2
H15A H 0.2239 0.6119 0.1725 0.267 Uiso 1 1 calc R B 2
H15B H 0.3706 0.6283 0.0870 0.267 Uiso 1 1 calc R B 2
H15C H 0.2512 0.7624 0.1154 0.267 Uiso 1 1 calc R B 2
C16 C 0.8586(12) 0.4531(9) 0.3251(8) 0.160(4) Uani 1 1 d . B 2
H16A H 0.7999 0.4879 0.3856 0.241 Uiso 1 1 calc R B 2
H16B H 0.9442 0.4963 0.2965 0.241 Uiso 1 1 calc R B 2
H16C H 0.9042 0.3512 0.3540 0.241 Uiso 1 1 calc R B 2
C17 C 0.8498(15) 0.4452(11) 0.1414(9) 0.218(6) Uani 1 1 d . B 2
H17A H 0.9232 0.5016 0.1124 0.327 Uiso 1 1 calc R B 2
H17B H 0.7814 0.4589 0.0810 0.327 Uiso 1 1 calc R B 2
H17C H 0.9107 0.3461 0.1699 0.327 Uiso 1 1 calc R B 2
C12B C 0.629(3) 0.415(3) 0.242(3) 0.133(9) Uani 0.61(3) 1 d PD B 2
H12A H 0.6728 0.3133 0.2804 0.159 Uiso 0.61(3) 1 calc PR B 2
H12B H 0.5960 0.4280 0.1657 0.159 Uiso 0.61(3) 1 calc PR B 2
C13B C 0.484(4) 0.4820(17) 0.310(2) 0.140(10) Uani 0.61(3) 1 d PD B 2
H13A H 0.4068 0.4280 0.3279 0.168 Uiso 0.61(3) 1 calc PR B 2
H13B H 0.5213 0.4797 0.3813 0.168 Uiso 0.61(3) 1 calc PR B 2
C12A C 0.631(4) 0.417(5) 0.310(3) 0.113(11) Uani 0.39(3) 1 d PD B 2
H12C H 0.6709 0.3146 0.3223 0.136 Uiso 0.39(3) 1 calc PR B 2
H12D H 0.6202 0.4324 0.3839 0.136 Uiso 0.39(3) 1 calc PR B 2
C13A C 0.466(5) 0.479(2) 0.252(3) 0.136(18) Uani 0.39(3) 1 d PD B 2
H13C H 0.4781 0.4665 0.1769 0.163 Uiso 0.39(3) 1 calc PR B 2
H13D H 0.3904 0.4307 0.2975 0.163 Uiso 0.39(3) 1 calc PR B 2

loop_
_atom_site_aniso_label
_atom_site_aniso_U_11
_atom_site_aniso_U_22
_atom_site_aniso_U_33
_atom_site_aniso_U_23
_atom_site_aniso_U_13
_atom_site_aniso_U_12
N1 0.099(4) 0.071(4) 0.065(3) -0.014(3) -0.025(3) -0.032(3)
Li1 0.073(7) 0.052(6) 0.070(6) -0.019(5) -0.009(5) -0.017(5)
Li2 0.076(8) 0.084(7) 0.065(6) -0.018(5) -0.014(5) -0.016(6)
N2 0.057(3) 0.068(3) 0.065(3) -0.028(2) 0.002(2) -0.023(3)
N3 0.088(4) 0.064(4) 0.111(5) -0.017(3) -0.035(4) -0.006(3)
N4 0.073(4) 0.086(5) 0.103(4) -0.023(4) 0.002(3) -0.029(3)
C1 0.131(7) 0.075(5) 0.084(5) -0.025(4) -0.044(5) -0.026(5)
C2 0.095(6) 0.098(6) 0.081(5) -0.042(5) -0.017(5) 0.003(5)
C3 0.069(5) 0.085(5) 0.075(5) -0.023(4) 0.003(4) -0.007(4)
C4 0.060(4) 0.065(4) 0.063(4) -0.015(3) -0.003(3) -0.020(3)
C5 0.062(4) 0.074(4) 0.085(4) -0.023(3) -0.012(3) -0.024(3)
C6 0.057(4) 0.065(4) 0.067(4) -0.023(3) -0.013(3) -0.015(3)
C7 0.080(5) 0.096(5) 0.071(4) -0.030(3) -0.003(4) -0.041(4)
C8 0.122(6) 0.123(6) 0.063(4) -0.023(4) -0.013(4) -0.062(5)
C9 0.111(6) 0.104(6) 0.087(5) -0.043(4) -0.018(4) -0.041(5)
C10 0.081(5) 0.090(5) 0.092(5) -0.032(4) -0.015(4) -0.038(4)
C11 0.086(5) 0.074(4) 0.077(4) -0.023(3) -0.015(3) -0.036(4)
C14 0.131(8) 0.215(11) 0.187(10) -0.091(9) 0.071(8) -0.095(8)
C15 0.135(9) 0.249(14) 0.173(9) -0.031(9) -0.034(7) -0.114(9)
C16 0.176(10) 0.104(7) 0.183(8) -0.013(6) -0.105(8) -0.013(6)
C17 0.244(14) 0.142(9) 0.193(11) -0.089(8) -0.010(10) 0.083(9)
C12B 0.13(2) 0.065(10) 0.22(3) -0.060(18) -0.048(18) -0.013(10)
C13B 0.18(3) 0.078(14) 0.16(2) 0.004(12) -0.01(2) -0.082(15)
C12A 0.09(2) 0.10(2) 0.16(3) -0.05(2) 0.00(2) -0.039(17)
C13A 0.20(4) 0.12(3) 0.12(3) -0.07(2) 0.08(3) -0.09(3)

loop_
_atom_type_symbol
_atom_type_description
_atom_type_scat_dispersion_real
_atom_type_scat_dispersion_imag
_atom_type_scat_source
C C 0.0033 0.0016 'International Tables Vol C Tables 4.2.6.8 and 6.1.1.4'
H H 0.0000 0.0000 'International Tables Vol C Tables 4.2.6.8 and 6.1.1.4'
Li Li -0.0003 0.0001 'International Tables Vol C Tables 4.2.6.8 and 6.1.1.4'
N N 0.0061 0.0033 'International Tables Vol C Tables 4.2.6.8 and 6.1.1.4'

loop_
_geom_angle_atom_site_label_1
_geom_angle_atom_site_label_2
_geom_angle_atom_site_label_3
_geom_angle
_geom_angle_site_symmetry_1
_geom_angle_site_symmetry_3
C4 N1 C1 105.4(6) . .
C4 N1 Li1 104.4(4) . .
C1 N1 Li1 147.2(6) . .
C4 N1 Li2 73.3(4) . .
C1 N1 Li2 71.2(4) . .
Li1 N1 Li2 131.5(4) . .
N2 Li1 N1 88.2(4) . .
N2 Li1 N3 123.3(5) . .
N1 Li1 N3 109.4(5) . .
N2 Li1 N4 134.9(5) . .
N1 Li1 N4 114.5(5) . .
N3 Li1 N4 86.8(4) . .
N2 Li1 Li2 40.0(3) . 2_675
N1 Li1 Li2 79.7(4) . 2_675
N3 Li1 Li2 162.3(5) . 2_675
N4 Li1 Li2 103.5(4) . 2_675
N2 Li2 C1 137.6(6) 2_675 .
N2 Li2 N1 144.1(6) 2_675 .
C1 Li2 N1 36.3(2) . .
N2 Li2 C4 158.3(6) 2_675 .
C1 Li2 C4 58.6(3) . .
N1 Li2 C4 35.5(2) . .
N2 Li2 C2 141.7(5) 2_675 .
C1 Li2 C2 35.7(3) . .
N1 Li2 C2 61.0(4) . .
C4 Li2 C2 59.8(3) . .
N2 Li2 C3 155.6(6) 2_675 .
C1 Li2 C3 58.8(4) . .
N1 Li2 C3 60.3(3) . .
C4 Li2 C3 36.0(2) . .
C2 Li2 C3 35.6(3) . .
N2 Li2 C5 29.7(2) 2_675 2_675
C1 Li2 C5 125.6(5) . 2_675
N1 Li2 C5 115.7(4) . 2_675
C4 Li2 C5 134.1(4) . 2_675
C2 Li2 C5 154.5(5) . 2_675
C3 Li2 C5 168.2(5) . 2_675
N2 Li2 Li1 42.3(3) 2_675 2_675
C1 Li2 Li1 177.8(5) . 2_675
N1 Li2 Li1 145.6(5) . 2_675
C4 Li2 Li1 122.2(5) . 2_675
C2 Li2 Li1 142.4(5) . 2_675
C3 Li2 Li1 120.5(5) . 2_675
C5 Li2 Li1 55.6(3) 2_675 2_675
N2 Li2 Li2 91.6(5) 2_675 2_675
C1 Li2 Li2 105.8(5) . 2_675
N1 Li2 Li2 70.2(4) . 2_675
C4 Li2 Li2 67.6(4) . 2_675
C2 Li2 Li2 126.2(6) . 2_675
C3 Li2 Li2 100.5(5) . 2_675
C5 Li2 Li2 68.0(4) 2_675 2_675
Li1 Li2 Li2 76.3(4) 2_675 2_675
C6 N2 C5 110.1(4) . .
C6 N2 Li2 116.5(4) . 2_675
C5 N2 Li2 110.1(4) . 2_675
C6 N2 Li1 120.8(4) . .
C5 N2 Li1 99.9(4) . .
Li2 N2 Li1 97.8(5) 2_675 .
C17 N3 C16 106.3(8) . .
C17 N3 C12B 97.7(11) . .
C16 N3 C12B 123.0(16) . .
C17 N3 C12A 126(2) . .
C16 N3 C12A 94.5(13) . .
C12B N3 C12A 33.4(12) . .
C17 N3 Li1 110.0(6) . .
C16 N3 Li1 116.4(5) . .
C12B N3 Li1 101.6(13) . .
C12A N3 Li1 103.6(19) . .
C15 N4 C14 111.3(7) . .
C15 N4 C13B 118.8(15) . .
C14 N4 C13B 100.1(11) . .
C15 N4 C13A 91.2(14) . .
C14 N4 C13A 123.0(18) . .
C13B N4 C13A 29.5(13) . .
C15 N4 Li1 108.2(5) . .
C14 N4 Li1 117.5(5) . .
C13B N4 Li1 100.9(12) . .
C13A N4 Li1 102.1(18) . .
N1 C1 C2 111.6(7) . .
N1 C1 Li2 72.4(4) . .
C2 C1 Li2 74.3(5) . .
N1 C1 H1A 124.1 . .
C2 C1 H1A 124.1 . .
Li2 C1 H1A 124.1 . .
C3 C2 C1 106.0(6) . .
C3 C2 Li2 73.2(5) . .
C1 C2 Li2 70.0(5) . .
C3 C2 H2A 126.8 . .
C1 C2 H2A 126.8 . .
Li2 C2 H2A 126.8 . .
C2 C3 C4 107.1(6) . .
C2 C3 Li2 71.2(5) . .
C4 C3 Li2 70.6(4) . .
C2 C3 H3A 126.4 . .
C4 C3 H3A 126.4 . .
Li2 C3 H3A 126.4 . .
N1 C4 C3 109.9(5) . .
N1 C4 C5 119.9(5) . .
C3 C4 C5 129.8(6) . .
N1 C4 Li2 71.2(4) . .
C3 C4 Li2 73.4(4) . .
C5 C4 Li2 127.7(5) . .
N2 C5 C4 110.9(5) . .
N2 C5 Li2 40.2(3) . 2_675
C4 C5 Li2 89.8(4) . 2_675
N2 C5 H5A 109.5 . .
C4 C5 H5A 109.5 . .
Li2 C5 H5A 149.5 2_675 .
N2 C5 H5B 109.5 . .
C4 C5 H5B 109.5 . .
Li2 C5 H5B 86.2 2_675 .
H5A C5 H5B 108.0 . .
N2 C6 C7 108.6(5) . .
N2 C6 C11 116.0(4) . .
C7 C6 C11 109.4(4) . .
N2 C6 H6 107.5 . .
C7 C6 H6 107.5 . .
C11 C6 H6 107.5 . .
C8 C7 C6 112.8(5) . .
C8 C7 H7A 109.0 . .
C6 C7 H7A 109.0 . .
C8 C7 H7B 109.0 . .
C6 C7 H7B 109.0 . .
H7A C7 H7B 107.8 . .
C9 C8 C7 112.1(5) . .
C9 C8 H8A 109.2 . .
C7 C8 H8A 109.2 . .
C9 C8 H8B 109.2 . .
C7 C8 H8B 109.2 . .
H8A C8 H8B 107.9 . .
C8 C9 C10 110.4(5) . .
C8 C9 H9A 109.6 . .
C10 C9 H9A 109.6 . .
C8 C9 H9B 109.6 . .
C10 C9 H9B 109.6 . .
H9A C9 H9B 108.1 . .
C9 C10 C11 111.0(5) . .
C9 C10 H10A 109.4 . .
C11 C10 H10A 109.4 . .
C9 C10 H10B 109.4 . .
C11 C10 H10B 109.4 . .
H10A C10 H10B 108.0 . .
C6 C11 C10 113.0(5) . .
C6 C11 H11A 109.0 . .
C10 C11 H11A 109.0 . .
C6 C11 H11B 109.0 . .
C10 C11 H11B 109.0 . .
H11A C11 H11B 107.8 . .
N4 C14 H14A 109.5 . .
N4 C14 H14B 109.5 . .
H14A C14 H14B 109.5 . .
N4 C14 H14C 109.5 . .
H14A C14 H14C 109.5 . .
H14B C14 H14C 109.5 . .
N4 C15 H15A 109.5 . .
N4 C15 H15B 109.5 . .
H15A C15 H15B 109.5 . .
N4 C15 H15C 109.5 . .
H15A C15 H15C 109.5 . .
H15B C15 H15C 109.5 . .
N3 C16 H16A 109.5 . .
N3 C16 H16B 109.5 . .
H16A C16 H16B 109.5 . .
N3 C16 H16C 109.5 . .
H16A C16 H16C 109.5 . .
H16B C16 H16C 109.5 . .
N3 C17 H17A 109.5 . .
N3 C17 H17B 109.5 . .
H17A C17 H17B 109.5 . .
N3 C17 H17C 109.5 . .
H17A C17 H17C 109.5 . .
H17B C17 H17C 109.5 . .
N3 C12B C13B 106(2) . .
N3 C12B H12A 110.6 . .
C13B C12B H12A 110.6 . .
N3 C12B H12B 110.6 . .
C13B C12B H12B 110.6 . .
H12A C12B H12B 108.7 . .
N4 C13B C12B 109(2) . .
N4 C13B H13A 109.8 . .
C12B C13B H13A 109.8 . .
N4 C13B H13B 109.8 . .
C12B C13B H13B 109.8 . .
H13A C13B H13B 108.2 . .
C13A C12A N3 109(3) . .
C13A C12A H12C 109.9 . .
N3 C12A H12C 109.9 . .
C13A C12A H12D 109.9 . .
N3 C12A H12D 109.9 . .
H12C C12A H12D 108.3 . .
N4 C13A C12A 109(3) . .
N4 C13A H13C 109.9 . .
C12A C13A H13C 109.9 . .
N4 C13A H13D 109.9 . .
C12A C13A H13D 109.9 . .
H13C C13A H13D 108.3 . .

loop_
_geom_bond_atom_site_label_1
_geom_bond_atom_site_label_2
_geom_bond_distance
_geom_bond_site_symmetry_2
N1 C4 1.363(7) .
N1 C1 1.381(7) .
N1 Li1 1.979(10) .
N1 Li2 2.223(11) .
Li1 N2 2.005(10) .
Li1 N3 2.116(10) .
Li1 N4 2.124(11) .
Li1 Li2 2.954(14) 2_675
Li2 N2 1.916(11) 2_675
Li2 C1 2.207(12) .
Li2 C4 2.250(11) .
Li2 C2 2.261(12) .
Li2 C3 2.286(12) .
Li2 C5 2.787(12) 2_675
Li2 Li1 2.954(14) 2_675
Li2 Li2 3.239(19) 2_675
N2 C6 1.458(6) .
N2 C5 1.469(6) .
N2 Li2 1.916(11) 2_675
N3 C17 1.455(10) .
N3 C16 1.440(8) .
N3 C12B 1.470(15) .
N3 C12A 1.516(18) .
N4 C15 1.440(9) .
N4 C14 1.452(9) .
N4 C13B 1.516(15) .
N4 C13A 1.496(18) .
C1 C2 1.372(9) .
C1 H1A 0.9800 .
C2 C3 1.391(8) .
C2 H2A 0.9800 .
C3 C4 1.402(7) .
C3 H3A 0.9800 .
C4 C5 1.508(7) .
C5 Li2 2.787(12) 2_675
C5 H5A 0.9700 .
C5 H5B 0.9700 .
C6 C7 1.523(7) .
C6 C11 1.512(7) .
C6 H6 0.9800 .
C7 C8 1.530(7) .
C7 H7A 0.9700 .
C7 H7B 0.9700 .
C8 C9 1.512(8) .
C8 H8A 0.9700 .
C8 H8B 0.9700 .
C9 C10 1.523(8) .
C9 H9A 0.9700 .
C9 H9B 0.9700 .
C10 C11 1.519(7) .
C10 H10A 0.9700 .
C10 H10B 0.9700 .
C11 H11A 0.9700 .
C11 H11B 0.9700 .
C14 H14A 0.9600 .
C14 H14B 0.9600 .
C14 H14C 0.9600 .
C15 H15A 0.9600 .
C15 H15B 0.9600 .
C15 H15C 0.9600 .
C16 H16A 0.9600 .
C16 H16B 0.9600 .
C16 H16C 0.9600 .
C17 H17A 0.9600 .
C17 H17B 0.9600 .
C17 H17C 0.9600 .
C12B C13B 1.534(18) .
C12B H12A 0.9700 .
C12B H12B 0.9700 .
C13B H13A 0.9700 .
C13B H13B 0.9700 .
C12A C13A 1.535(19) .
C12A H12C 0.9700 .
C12A H12D 0.9700 .
C13A H13C 0.9700 .
C13A H13D 0.9700 .
